data_7100463
loop_
_publ_author_name
'Qing-Zheng Yang.'
'Olivier Siri'
'Pierre Braunstein'

_publ_section_title
;
First Transamination Reactions for the One-Pot Synthesis
of Substituted Zwitterionic Quinones
;
_journal_name_full 'Chemical Communications'
_journal_paper_doi 10.1039/b501926e
_journal_year 2005
_chemical_formula_moiety 'C28 H46 N8 O4 Zn'
_chemical_formula_sum 'C28 H46 N8 O4 Zn'
_chemical_formula_weight 624.10
_space_group_IT_number 14
_symmetry_cell_setting monoclinic
_symmetry_space_group_name_Hall '-P 2ybc'
_symmetry_space_group_name_H-M 'P 1 21/c 1'
_cell_angle_alpha 90.00
_cell_angle_beta 96.02(5)
_cell_angle_gamma 90.00
_cell_formula_units_Z 4
_cell_length_a 12.309(5)
_cell_length_b 17.060(5)
_cell_length_c 15.059(5)
_cell_measurement_temperature 173(2)
_cell_volume 3144.8(19)
_diffrn_ambient_temperature 173(2)
_exptl_crystal_density_diffrn 1.318
_cod_original_sg_symbol_H-M 'P 21/c'
_cod_database_code 7100463

loop_
_symmetry_equiv_pos_as_xyz
'x, y, z'
'-x, y+1/2, -z+1/2'
'-x, -y, -z'
'x, -y-1/2, z-1/2'

loop_
_atom_site_label
_atom_site_type_symbol
_atom_site_fract_x
_atom_site_fract_y
_atom_site_fract_z
_atom_site_U_iso_or_equiv
_atom_site_adp_type
_atom_site_occupancy
_atom_site_symmetry_multiplicity
_atom_site_calc_flag
_atom_site_refinement_flags
_atom_site_disorder_assembly
_atom_site_disorder_group
Zn Zn 0.31007(5) 0.14097(4) 0.44817(4) 0.04108(19) Uani 1 1 d . . .
O3 O 0.2876(3) 0.0276(2) 0.5014(2) 0.0437(9) Uani 1 1 d . . .
C16 C 0.2024(4) 0.0223(3) 0.5423(3) 0.0376(11) Uani 1 1 d . . .
O1 O 0.2560(3) 0.1049(2) 0.3151(2) 0.0465(9) Uani 1 1 d . . .
C19 C 0.0033(4) 0.0250(4) 0.6258(3) 0.0413(12) Uani 1 1 d . . .
C2 C 0.3337(4) 0.0926(3) 0.2677(3) 0.0386(11) Uani 1 1 d . . .
O4 O 0.0233(3) -0.1124(3) 0.6402(3) 0.0588(11) Uani 1 1 d . . .
C18 C 0.0421(4) 0.0947(4) 0.5976(4) 0.0435(12) Uani 1 1 d . . .
H18 H 0.0040 0.1418 0.6072 0.052 Uiso 1 1 calc . . .
N1 N 0.4536(3) 0.1229(3) 0.3952(3) 0.0402(10) Uani 1 1 d . . .
C3 C 0.4495(4) 0.1005(3) 0.3129(3) 0.0350(10) Uani 1 1 d . . .
N3 N 0.1808(3) 0.1579(3) 0.5183(3) 0.0405(10) Uani 1 1 d . . .
C17 C 0.1389(4) 0.0971(3) 0.5539(3) 0.0381(11) Uani 1 1 d . . .
C25 C -0.1706(5) 0.0744(4) 0.6716(4) 0.0562(16) Uani 1 1 d . . .
H25A H -0.2439 0.0502 0.6687 0.067 Uiso 1 1 calc . . .
H25B H -0.1710 0.1124 0.6218 0.067 Uiso 1 1 calc . . .
C21 C 0.1272(5) 0.2339(4) 0.5170(4) 0.0525(15) Uani 1 1 d . . .
H21A H 0.1100 0.2478 0.5778 0.063 Uiso 1 1 calc . . .
H21B H 0.0580 0.2321 0.4770 0.063 Uiso 1 1 calc . . .
N5 N 0.4487(4) 0.1685(3) 0.5724(3) 0.0490(12) Uani 1 1 d . . .
C6 C 0.4070(5) 0.0560(3) 0.1286(4) 0.0507(14) Uani 1 1 d . . .
C15 C 0.1644(4) -0.0467(4) 0.5762(4) 0.0443(12) Uani 1 1 d . . .
H15 H 0.2069 -0.0930 0.5734 0.053 Uiso 1 1 calc . . .
N4 N -0.0901(4) 0.0143(3) 0.6610(3) 0.0497(12) Uani 1 1 d . . .
HN4 H -0.1042 -0.0332 0.6793 0.060 Uiso 1 1 calc . . .
N6 N 0.2521(4) 0.2664(3) 0.4042(3) 0.0498(12) Uani 1 1 d . . .
C20 C 0.0649(4) -0.0511(4) 0.6147(4) 0.0441(12) Uani 1 1 d . . .
O2 O 0.3971(4) 0.0374(3) 0.0486(3) 0.0711(14) Uani 1 1 d . . .
C22 C 0.2033(5) 0.2945(4) 0.4837(4) 0.0568(16) Uani 1 1 d . . .
H22A H 0.1622 0.3434 0.4687 0.068 Uiso 1 1 calc . . .
H22B H 0.2622 0.3065 0.5317 0.068 Uiso 1 1 calc . . .
C7 C 0.5566(4) 0.1287(4) 0.4516(4) 0.0523(15) Uani 1 1 d . . .
H7A H 0.5893 0.1812 0.4459 0.063 Uiso 1 1 calc . . .
H7B H 0.6087 0.0888 0.4342 0.063 Uiso 1 1 calc . . .
C5 C 0.5217(5) 0.0601(3) 0.1772(4) 0.0480(14) Uani 1 1 d . . .
C4 C 0.5390(4) 0.0820(3) 0.2649(3) 0.0422(12) Uani 1 1 d . . .
H4 H 0.6113 0.0849 0.2936 0.051 Uiso 1 1 calc . . .
N2 N 0.5992(5) 0.0417(4) 0.1262(4) 0.0632(15) Uani 1 1 d . . .
H2 H 0.5797 0.0306 0.0697 0.076 Uiso 1 1 calc . . .
C8 C 0.5301(6) 0.1145(5) 0.5505(5) 0.077(2) Uani 1 1 d . . .
H8A H 0.5037 0.0602 0.5569 0.092 Uiso 1 1 calc . . .
H8B H 0.5972 0.1215 0.5921 0.092 Uiso 1 1 calc . . .
C1 C 0.3192(5) 0.0726(4) 0.1782(4) 0.0466(13) Uani 1 1 d . . .
H1 H 0.2469 0.0699 0.1491 0.056 Uiso 1 1 calc . . .
C24 C 0.3412(6) 0.3181(5) 0.3823(5) 0.0695(19) Uani 1 1 d . . .
H24A H 0.3727 0.2976 0.3299 0.104 Uiso 1 1 calc . . .
H24B H 0.3978 0.3203 0.4332 0.104 Uiso 1 1 calc . . .
H24C H 0.3124 0.3709 0.3694 0.104 Uiso 1 1 calc . . .
C23 C 0.1686(6) 0.2634(4) 0.3265(5) 0.0676(18) Uani 1 1 d . . .
H23A H 0.1095 0.2281 0.3396 0.101 Uiso 1 1 calc . . .
H23B H 0.2018 0.2440 0.2744 0.101 Uiso 1 1 calc . . .
H23C H 0.1391 0.3160 0.3140 0.101 Uiso 1 1 calc . . .
C26 C -0.1472(8) 0.1171(5) 0.7590(5) 0.081(2) Uani 1 1 d . . .
H26A H -0.1440 0.0792 0.8089 0.097 Uiso 1 1 calc . . .
H26B H -0.0755 0.1437 0.7610 0.097 Uiso 1 1 calc . . .
C11 C 0.7137(7) 0.0387(5) 0.1581(6) 0.083(3) Uani 1 1 d . . .
H11A H 0.7236 0.0114 0.2164 0.099 Uiso 1 1 calc . . .
H11B H 0.7537 0.0089 0.1154 0.099 Uiso 1 1 calc . . .
C10 C 0.4044(7) 0.1447(10) 0.6550(5) 0.142(6) Uani 1 1 d . . .
H10A H 0.3467 0.1813 0.6680 0.212 Uiso 1 1 calc . . .
H10B H 0.4629 0.1452 0.7045 0.212 Uiso 1 1 calc . . .
H10C H 0.3740 0.0917 0.6479 0.212 Uiso 1 1 calc . . .
N8 N -0.2335(8) 0.1755(4) 0.7691(5) 0.102(3) Uani 1 1 d D . .
C9 C 0.4904(11) 0.2461(7) 0.5897(10) 0.165(7) Uani 1 1 d . . .
H9A H 0.4305 0.2810 0.6023 0.248 Uiso 1 1 calc . . .
H9B H 0.5231 0.2654 0.5373 0.248 Uiso 1 1 calc . . .
H9C H 0.5459 0.2451 0.6413 0.248 Uiso 1 1 calc . . .
C12 C 0.7533(13) 0.1100(9) 0.1668(11) 0.181(3) Uiso 1 1 d D . .
H12A H 0.8147 0.1120 0.2148 0.217 Uiso 1 1 calc . . .
H12B H 0.6961 0.1472 0.1817 0.217 Uiso 1 1 calc . . .
N7 N 0.7954(11) 0.1323(7) 0.0706(9) 0.181(3) Uiso 1 1 d D . .
C13 C 0.8261(14) 0.2214(8) 0.0872(11) 0.181(3) Uiso 1 1 d D . .
H13A H 0.8731 0.2266 0.1435 0.271 Uiso 1 1 calc . . .
H13B H 0.7593 0.2521 0.0903 0.271 Uiso 1 1 calc . . .
H13C H 0.8649 0.2408 0.0380 0.271 Uiso 1 1 calc . . .
C14 C 0.8937(12) 0.0745(10) 0.0747(11) 0.181(3) Uiso 1 1 d D . .
H14A H 0.8665 0.0209 0.0647 0.271 Uiso 1 1 calc . . .
H14B H 0.9359 0.0779 0.1334 0.271 Uiso 1 1 calc . . .
H14C H 0.9406 0.0883 0.0283 0.271 Uiso 1 1 calc . . .
C27 C -0.1821(13) 0.2410(9) 0.8305(10) 0.181(3) Uiso 1 1 d D . .
H27A H -0.1534 0.2184 0.8881 0.271 Uiso 1 1 calc . . .
H27B H -0.2377 0.2803 0.8400 0.271 Uiso 1 1 calc . . .
H27C H -0.1224 0.2658 0.8026 0.271 Uiso 1 1 calc . . .
C28 C -0.3236(12) 0.1420(10) 0.8188(11) 0.181(3) Uiso 1 1 d D . .
H28A H -0.3652 0.1032 0.7811 0.271 Uiso 1 1 calc . . .
H28B H -0.3725 0.1842 0.8336 0.271 Uiso 1 1 calc . . .
H28C H -0.2915 0.1167 0.8739 0.271 Uiso 1 1 calc . . .

loop_
_atom_site_aniso_label
_atom_site_aniso_U_11
_atom_site_aniso_U_22
_atom_site_aniso_U_33
_atom_site_aniso_U_23
_atom_site_aniso_U_13
_atom_site_aniso_U_12
Zn 0.0349(3) 0.0530(4) 0.0379(3) -0.0028(3) 0.0160(2) 0.0029(3)
O3 0.0336(18) 0.051(2) 0.049(2) -0.0018(17) 0.0177(16) 0.0040(16)
C16 0.030(2) 0.050(3) 0.033(2) 0.000(2) 0.0075(19) 0.005(2)
O1 0.0375(19) 0.062(2) 0.041(2) -0.0063(18) 0.0121(16) -0.0049(18)
C19 0.027(2) 0.065(4) 0.032(2) -0.001(2) 0.0038(19) -0.004(2)
C2 0.045(3) 0.037(3) 0.036(3) -0.002(2) 0.013(2) -0.004(2)
O4 0.050(2) 0.063(3) 0.066(3) 0.015(2) 0.016(2) -0.006(2)
C18 0.034(3) 0.057(3) 0.042(3) -0.004(2) 0.015(2) 0.006(2)
N1 0.035(2) 0.050(3) 0.037(2) -0.0054(19) 0.0109(17) 0.0014(19)
C3 0.039(3) 0.033(3) 0.036(2) -0.002(2) 0.017(2) -0.002(2)
N3 0.033(2) 0.048(3) 0.043(2) -0.001(2) 0.0140(18) 0.0042(19)
C17 0.030(2) 0.054(3) 0.033(2) -0.002(2) 0.0094(19) 0.004(2)
C25 0.037(3) 0.071(4) 0.064(4) -0.007(3) 0.021(3) -0.003(3)
C21 0.049(3) 0.052(3) 0.061(4) 0.003(3) 0.025(3) 0.011(3)
N5 0.043(3) 0.064(3) 0.042(2) -0.015(2) 0.010(2) 0.006(2)
C6 0.071(4) 0.045(3) 0.039(3) -0.007(2) 0.021(3) -0.004(3)
C15 0.035(3) 0.053(3) 0.046(3) 0.005(3) 0.009(2) 0.007(2)
N4 0.034(2) 0.068(3) 0.050(3) 0.002(2) 0.017(2) -0.001(2)
N6 0.049(3) 0.054(3) 0.048(3) 0.004(2) 0.015(2) -0.001(2)
C20 0.034(3) 0.060(4) 0.038(3) 0.005(3) 0.005(2) -0.002(2)
O2 0.090(4) 0.086(4) 0.040(2) -0.021(2) 0.019(2) 0.002(3)
C22 0.060(4) 0.048(3) 0.066(4) 0.000(3) 0.021(3) 0.007(3)
C7 0.033(3) 0.080(4) 0.045(3) -0.014(3) 0.009(2) 0.008(3)
C5 0.064(4) 0.040(3) 0.045(3) -0.005(2) 0.029(3) -0.001(3)
C4 0.043(3) 0.045(3) 0.042(3) -0.005(2) 0.022(2) 0.000(2)
N2 0.068(4) 0.073(4) 0.054(3) -0.016(3) 0.033(3) -0.006(3)
C8 0.053(4) 0.100(6) 0.075(5) -0.020(4) -0.004(3) 0.012(4)
C1 0.049(3) 0.052(3) 0.039(3) -0.007(2) 0.008(2) -0.005(3)
C24 0.070(4) 0.069(5) 0.074(5) 0.009(4) 0.027(4) -0.011(4)
C23 0.069(4) 0.068(5) 0.065(4) 0.011(4) 0.001(3) 0.006(4)
C26 0.108(7) 0.068(5) 0.070(5) -0.016(4) 0.023(5) 0.005(5)
C11 0.082(5) 0.089(6) 0.086(5) -0.028(5) 0.050(5) -0.012(5)
C10 0.066(5) 0.313(19) 0.045(4) -0.030(7) 0.005(4) 0.002(8)
N8 0.145(7) 0.069(4) 0.095(5) -0.032(4) 0.030(5) 0.012(5)
C9 0.166(12) 0.083(7) 0.220(15) -0.067(9) -0.101(11) 0.037(8)

loop_
_geom_bond_atom_site_label_1
_geom_bond_atom_site_label_2
_geom_bond_distance
_geom_bond_site_symmetry_2
_geom_bond_publ_flag
Zn N3 2.020(4) . ?
Zn N1 2.037(4) . ?
Zn O3 2.122(4) . ?
Zn O1 2.134(4) . ?
Zn N6 2.330(5) . ?
Zn N5 2.442(5) . ?
O3 C16 1.274(6) . ?
C16 C15 1.383(8) . ?
C16 C17 1.517(7) . ?
O1 C2 1.270(6) . ?
C19 N4 1.328(6) . ?
C19 C18 1.365(8) . ?
C19 C20 1.521(8) . ?
C2 C1 1.384(7) . ?
C2 C3 1.520(7) . ?
O4 C20 1.243(7) . ?
C18 C17 1.421(7) . ?
C18 H18 0.9500 . ?
N1 C3 1.292(6) . ?
N1 C7 1.453(7) . ?
C3 C4 1.415(6) . ?
N3 C17 1.299(7) . ?
N3 C21 1.454(7) . ?
C25 N4 1.446(8) . ?
C25 C26 1.505(10) . ?
C25 H25A 0.9900 . ?
C25 H25B 0.9900 . ?
C21 C22 1.515(9) . ?
C21 H21A 0.9900 . ?
C21 H21B 0.9900 . ?
N5 C8 1.425(9) . ?
N5 C9 1.434(13) . ?
N5 C10 1.468(11) . ?
C6 O2 1.240(7) . ?
C6 C1 1.406(8) . ?
C6 C5 1.521(9) . ?
C15 C20 1.411(7) . ?
C15 H15 0.9500 . ?
N4 HN4 0.8800 . ?
N6 C24 1.471(8) . ?
N6 C22 1.473(8) . ?
N6 C23 1.475(9) . ?
C22 H22A 0.9900 . ?
C22 H22B 0.9900 . ?
C7 C8 1.576(10) . ?
C7 H7A 0.9900 . ?
C7 H7B 0.9900 . ?
C5 N2 1.324(7) . ?
C5 C4 1.368(8) . ?
C4 H4 0.9500 . ?
N2 C11 1.442(10) . ?
N2 H2 0.8800 . ?
C8 H8A 0.9900 . ?
C8 H8B 0.9900 . ?
C1 H1 0.9500 . ?
C24 H24A 0.9800 . ?
C24 H24B 0.9800 . ?
C24 H24C 0.9800 . ?
C23 H23A 0.9800 . ?
C23 H23B 0.9800 . ?
C23 H23C 0.9800 . ?
C26 N8 1.475(11) . ?
C26 H26A 0.9900 . ?
C26 H26B 0.9900 . ?
C11 C12 1.313(16) . ?
C11 H11A 0.9900 . ?
C11 H11B 0.9900 . ?
C10 H10A 0.9800 . ?
C10 H10B 0.9800 . ?
C10 H10C 0.9800 . ?
N8 C28 1.515(9) . ?
N8 C27 1.543(9) . ?
C9 H9A 0.9800 . ?
C9 H9B 0.9800 . ?
C9 H9C 0.9800 . ?
C12 N7 1.633(17) . ?
C12 H12A 0.9900 . ?
C12 H12B 0.9900 . ?
N7 C14 1.558(9) . ?
N7 C13 1.579(9) . ?
C13 H13A 0.9800 . ?
C13 H13B 0.9800 . ?
C13 H13C 0.9800 . ?
C14 H14A 0.9800 . ?
C14 H14B 0.9801 . ?
C14 H14C 0.9800 . ?
C27 H27A 0.9800 . ?
C27 H27B 0.9800 . ?
C27 H27C 0.9800 . ?
C28 H28A 0.9800 . ?
C28 H28B 0.9800 . ?
C28 H28C 0.9800 . ?
